data_1557266
loop_
_publ_author_name
'Simonsen, Ole'

_publ_section_title
;
 Crystal Structures of Hexaaquamagnesium Diliturate Dihydrate,
 Mg(H2O)6(2+)(C4H2N3O5-)2.2H2O and the Isomorphous Calcium Salt
;
_journal_name_full 'Acta Chemica Scandinavica'
_journal_page_first 861
_journal_page_last 864
_journal_paper_doi 10.3891/acta.chem.scand.51-0861
_journal_volume 51
_journal_year 1997
_chemical_formula_moiety '2(C4 H2 N3 O5), Ca (H2 O)6, 2(H2 O)'
_chemical_formula_sum 'C8 H20 Ca N6 O18'
_chemical_formula_weight 528.356
_chemical_name_common
;
Hexaaquacalcium Diliturate Dihydrate
;
_space_group_IT_number 14
_space_group_name_Hall '-P 2ybc'
_space_group_name_H-M_alt 'P 1 21/c 1'
_symmetry_cell_setting monoclinic
_symmetry_Int_Tables_number 14
_symmetry_space_group_name_Hall '-P 2ybc'
_symmetry_space_group_name_H-M 'P 1 21/c 1'
_cell_angle_alpha 90.
_cell_angle_beta 97.08(1)
_cell_angle_gamma 90.
_cell_formula_units_Z 2
_cell_length_a 12.349(1)
_cell_length_b 12.167(1)
_cell_length_c 6.818(1)
_cell_volume 1016.60(19)
_diffrn_ambient_temperature 293
_diffrn_radiation_probe x-ray
_diffrn_radiation_type MoK\a
_diffrn_radiation_wavelength 0.71069
_exptl_absorpt_coefficient_mu 0.3978
_exptl_crystal_density_diffrn 1.726
_refine_ls_number_parameters 181
_refine_ls_number_reflns 2186
_refine_ls_R_factor_gt 0.044
_refine_ls_wR_factor_gt 0.037
_cod_data_source_file Acta-Chem-Scand-1997-51-861-2.cif
_cod_data_source_block 2
_cod_original_cell_volume 1016.6(3)
_cod_original_sg_symbol_H-M 'P 21/c'
_cod_database_code 1557266

loop_
_space_group_symop_id
_space_group_symop_operation_xyz
1 x,y,z
2 -x,1/2+y,1/2-z
3 -x,-y,-z
4 x,1/2-y,1/2+z

loop_
_atom_site_label
_atom_site_type_symbol
_atom_site_thermal_displace_type
_atom_site_fract_x
_atom_site_fract_y
_atom_site_fract_z
_atom_site_occupancy
_atom_site_U_iso_or_equiv
_atom_site_calc_flag
_atom_site_refinement_flags
_atom_site_disorder_assembly
_atom_site_disorder_group
Ca Ca Uiso 0.50000 0.50000 0.50000 1.000 0.0362(2) . . . .
O2 O Uiso -0.17390(10) 0.82420(10) 0.1164(3) 1.000 0.0418(7) . . . .
O4 O Uiso 0.12400(10) 1.02160(10) 0.3440(3) 1.000 0.0440(7) . . . .
O6 O Uiso 0.12450(10) 0.62900(10) 0.3473(3) 1.000 0.0365(6) . . . .
O51 O Uiso 0.30320(10) 0.7393(2) 0.4724(4) 1.000 0.0675(9) . . . .
O52 O Uiso 0.30190(10) 0.91270(10) 0.4703(4) 1.000 0.0574(8) . . . .
N1 N Uiso -0.02100(10) 0.73060(10) 0.2337(3) 1.000 0.0280(7) . . . .
N3 N Uiso -0.02110(10) 0.91940(10) 0.2321(4) 1.000 0.0318(7) . . . .
N5 N Uiso 0.25420(10) 0.8254(2) 0.4349(4) 1.000 0.0328(7) . . . .
C2 C Uiso -0.0777(2) 0.8250(2) 0.1896(4) 1.000 0.0301(8) . . . .
C4 C Uiso 0.0875(2) 0.9281(2) 0.3140(4) 1.000 0.0291(8) . . . .
C5 C Uiso 0.1425(2) 0.8257(2) 0.3548(4) 1.000 0.0266(7) . . . .
C6 C Uiso 0.0883(2) 0.7225(2) 0.3159(4) 1.000 0.0263(7) . . . .
O10 O Uiso 0.31230(10) 0.50640(10) 0.4691(4) 1.000 0.0521(7) . . . .
O20 O Uiso 0.47040(10) 0.34940(10) 0.2935(4) 1.000 0.0624(9) . . . .
O30 O Uiso 0.49860(10) 0.61130(10) 0.2190(3) 1.000 0.0463(7) . . . .
O40 O Uiso 0.31700(10) 0.35700(10) -0.0361(4) 1.000 0.0486(7) . . . .

loop_
_atom_type_symbol
_atom_type_description
_atom_type_scat_dispersion_real
_atom_type_scat_dispersion_imag
_atom_type_scat_source
C C 0.0033 0.0016 ' International Tables Vol C Tables 4.2.6.8 and 6.1.1.4'
Ca Ca 0.2262 0.3064 ' International Tables Vol C Tables 4.2.6.8 and 6.1.1.4'
N N 0.0061 0.0033 ' International Tables Vol C Tables 4.2.6.8 and 6.1.1.4'
O O 0.0106 0.0060 ' International Tables Vol C Tables 4.2.6.8 and 6.1.1.4'

loop_
_geom_angle_atom_site_label_1
_geom_angle_atom_site_label_2
_geom_angle_atom_site_label_3
_geom_angle
_geom_angle_site_symmetry_1
_geom_angle_site_symmetry_2
_geom_angle_site_symmetry_3
_geom_angle_publ_flag
C2 N1 C6 126.37(17) . . . yes
C2 N3 C4 126.55(18) . . . yes
O51 N5 O52 119.29(17) . . . yes
O51 N5 C5 121.1(2) . . . yes
O52 N5 C5 119.7(2) . . . yes
O2 C2 N1 121.9(2) . . . yes
O2 C2 N3 122.6(2) . . . yes
N1 C2 N3 115.5(2) . . . yes
O4 C4 N3 116.9(2) . . . yes
O4 C4 C5 128.1(2) . . . yes
N3 C4 C5 115.0(2) . . . yes
N5 C5 C4 119.5(2) . . . yes
N5 C5 C6 118.6(2) . . . yes
C4 C5 C6 121.9(2) . . . no
O6 C6 N1 116.5(2) . . . yes
O6 C6 C5 128.8(2) . . . yes
N1 C6 C5 114.7(2) . . . yes

loop_
_geom_bond_atom_site_label_1
_geom_bond_atom_site_label_2
_geom_bond_distance
_geom_bond_site_symmetry_1
_geom_bond_site_symmetry_2
_geom_bond_publ_flag
O2 C2 1.231(3) . . yes
O4 C4 1.231(3) . . yes
O6 C6 1.231(3) . . yes
O51 N5 1.221(3) . . yes
O52 N5 1.224(3) . . yes
N1 C2 1.359(3) . . yes
N1 C6 1.400(3) . . yes
N3 C2 1.357(3) . . yes
N3 C4 1.392(3) . . yes
N5 C5 1.420(3) . . yes
C4 C5 1.430(3) . . no
C5 C6 1.432(3) . . no

loop_
_geom_torsion_atom_site_label_1
_geom_torsion_atom_site_label_2
_geom_torsion_atom_site_label_3
_geom_torsion_atom_site_label_4
_geom_torsion
_geom_torsion_site_symmetry_1
_geom_torsion_site_symmetry_2
_geom_torsion_site_symmetry_3
_geom_torsion_site_symmetry_4
_geom_torsion_publ_flag
C6 N1 C2 O2 179.7(2) . . . . no
C6 N1 C2 N3 -0.5(4) . . . . no
C2 N1 C6 O6 179.1(2) . . . . no
C2 N1 C6 C5 0.0(4) . . . . no
C4 N3 C2 O2 -179.8(3) . . . . no
C4 N3 C2 N1 0.4(4) . . . . no
C2 N3 C4 O4 -179.1(3) . . . . no
C2 N3 C4 C5 0.3(4) . . . . no
O51 N5 C5 C4 179.6(3) . . . . no
O51 N5 C5 C6 -0.9(4) . . . . no
O52 N5 C5 C4 0.8(4) . . . . no
O52 N5 C5 C6 -179.6(3) . . . . no
O4 C4 C5 N5 -2.0(4) . . . . no
O4 C4 C5 C6 178.5(3) . . . . no
N3 C4 C5 N5 178.8(2) . . . . no
N3 C4 C5 C6 -0.8(4) . . . . no
N5 C5 C6 O6 2.2(4) . . . . no
N5 C5 C6 N1 -178.9(2) . . . . no
C4 C5 C6 O6 -178.3(3) . . . . no
C4 C5 C6 N1 0.7(4) . . . . no
